data_7200557
loop_
_publ_author_name
'Cao, Man-Li'
'Mo, Hao-Jun'
'Liang, Jin-Juan'
'Ye, Bao-Hui'

_publ_section_title
;
 Reversible single-crystal-to-single-crystal transformation driven by
 adsorption/desorption of water over organic solvents and thermal
 stimulation
;
_journal_issue 5
_journal_name_full CrystEngComm
_journal_page_first 784
_journal_paper_doi 10.1039/b817993j
_journal_volume 11
_journal_year 2009
_chemical_formula_sum 'C26 H17.2 Co N10 O2.6'
_chemical_formula_weight 570.23
_chemical_name_systematic
;
?
;
_space_group_IT_number 14
_symmetry_cell_setting monoclinic
_symmetry_space_group_name_Hall '-P 2ybc'
_symmetry_space_group_name_H-M 'P 1 21/c 1'
_atom_sites_solution_hydrogens geom
_atom_sites_solution_primary direct
_atom_sites_solution_secondary difmap
_audit_creation_method SHELXL-97
_cell_angle_alpha 90.00
_cell_angle_beta 121.728(8)
_cell_angle_gamma 90.00
_cell_formula_units_Z 2
_cell_length_a 7.0901(12)
_cell_length_b 17.798(3)
_cell_length_c 11.1041(14)
_cell_measurement_reflns_used 2324
_cell_measurement_temperature 293(2)
_cell_measurement_theta_max 25.99
_cell_measurement_theta_min 2.29
_cell_volume 1191.8(3)
_computing_structure_refinement 'SHELXL-97 (Sheldrick, 1997)'
_computing_structure_solution 'SHELXS-97 (Sheldrick, 1990)'
_diffrn_ambient_temperature 293(2)
_diffrn_measured_fraction_theta_full 0.993
_diffrn_measured_fraction_theta_max 0.993
_diffrn_measurement_device_type 'Bruker Smart Apex CCD area detector'
_diffrn_measurement_method 'phi and omega scans'
_diffrn_radiation_monochromator graphite
_diffrn_radiation_source 'fine-focus sealed tube'
_diffrn_radiation_type MoK\a
_diffrn_radiation_wavelength 0.71073
_diffrn_reflns_av_R_equivalents 0.0246
_diffrn_reflns_av_sigmaI/netI 0.0362
_diffrn_reflns_limit_h_max 8
_diffrn_reflns_limit_h_min -8
_diffrn_reflns_limit_k_max 21
_diffrn_reflns_limit_k_min -21
_diffrn_reflns_limit_l_max 10
_diffrn_reflns_limit_l_min -13
_diffrn_reflns_number 5496
_diffrn_reflns_theta_full 25.99
_diffrn_reflns_theta_max 25.99
_diffrn_reflns_theta_min 2.29
_diffrn_standards_decay_% 0
_exptl_absorpt_coefficient_mu 0.772
_exptl_absorpt_correction_T_max 0.9131
_exptl_absorpt_correction_T_min 0.8424
_exptl_absorpt_correction_type multi-scan
_exptl_absorpt_process_details SADABS
_exptl_crystal_colour yellow
_exptl_crystal_density_diffrn 1.589
_exptl_crystal_density_method 'not measured'
_exptl_crystal_description block
_exptl_crystal_F_000 582
_exptl_crystal_size_max 0.23
_exptl_crystal_size_mid 0.14
_exptl_crystal_size_min 0.12
_refine_diff_density_max 0.451
_refine_diff_density_min -0.359
_refine_diff_density_rms 0.062
_refine_ls_extinction_method none
_refine_ls_goodness_of_fit_ref 1.018
_refine_ls_hydrogen_treatment constr
_refine_ls_matrix_type full
_refine_ls_number_parameters 195
_refine_ls_number_reflns 2324
_refine_ls_number_restraints 0
_refine_ls_restrained_S_all 1.018
_refine_ls_R_factor_all 0.0461
_refine_ls_R_factor_gt 0.0391
_refine_ls_shift/su_max 0.000
_refine_ls_shift/su_mean 0.000
_refine_ls_structure_factor_coef Fsqd
_refine_ls_weighting_details 'calc w=1/[\s^2^(Fo^2^)+(0.0577P)^2^+0.4927P] where P=(Fo^2^+2Fc^2^)/3'
_refine_ls_weighting_scheme calc
_refine_ls_wR_factor_gt 0.0963
_refine_ls_wR_factor_ref 0.1007
_reflns_number_gt 1999
_reflns_number_total 2324
_reflns_threshold_expression >2sigma(I)
_cod_data_source_file b817993j.txt
_cod_data_source_block complex_1
_cod_original_sg_symbol_H-M P21/c
_cod_original_formula_sum 'C26 H17.20 Co N10 O2.60'
_cod_database_code 7200557

loop_
_symmetry_equiv_pos_as_xyz
'x, y, z'
'-x, y+1/2, -z+1/2'
'-x, -y, -z'
'x, -y-1/2, z-1/2'

loop_
_atom_site_label
_atom_site_type_symbol
_atom_site_fract_x
_atom_site_fract_y
_atom_site_fract_z
_atom_site_U_iso_or_equiv
_atom_site_adp_type
_atom_site_occupancy
_atom_site_symmetry_multiplicity
_atom_site_calc_flag
_atom_site_refinement_flags
_atom_site_disorder_assembly
_atom_site_disorder_group
Co1 Co 0.5000 0.5000 0.5000 0.01977(15) Uani 1 2 d S . .
O1 O 0.2613(3) 0.43222(8) 0.50104(17) 0.0258(4) Uani 1 1 d . . .
N1 N 0.7220(4) 0.41486(14) 0.0504(3) 0.0482(6) Uani 1 1 d . . .
N2 N 0.3584(3) 0.41089(10) 0.3428(2) 0.0236(4) Uani 1 1 d . . .
N3 N 0.2412(3) 0.30013(11) 0.2073(2) 0.0316(5) Uani 1 1 d . . .
N4 N 0.1226(3) 0.32442(10) 0.3686(2) 0.0281(4) Uani 1 1 d . . .
N5 N -0.2520(3) 0.08178(10) 0.1279(2) 0.0253(4) Uani 1 1 d . . .
C1 C 0.6000(5) 0.35271(18) 0.0211(3) 0.0507(8) Uani 1 1 d . . .
H1A H 0.5973 0.3178 -0.0456 0.054(9) Uiso 1 1 d R . .
C2 C 0.4780(5) 0.33560(15) 0.0813(3) 0.0404(6) Uani 1 1 d . . .
H2A H 0.3924 0.2902 0.0561 0.052(8) Uiso 1 1 d R . .
C3 C 0.4795(4) 0.38425(13) 0.1791(3) 0.0279(5) Uani 1 1 d . . .
C4 C 0.6045(4) 0.44928(14) 0.2098(3) 0.0344(6) Uani 1 1 d . . .
H4A H 0.6095 0.4854 0.2757 0.052(9) Uiso 1 1 d R . .
C5 C 0.7210(4) 0.46112(16) 0.1437(3) 0.0435(7) Uani 1 1 d . . .
H5A H 0.8080 0.5061 0.1665 0.055(10) Uiso 1 1 d R . .
C6 C 0.3520(4) 0.36501(12) 0.2464(2) 0.0255(5) Uani 1 1 d . . .
C7 C 0.2427(4) 0.38878(12) 0.4047(2) 0.0238(5) Uani 1 1 d . . .
C8 C 0.1307(4) 0.28400(12) 0.2713(3) 0.0264(5) Uani 1 1 d . . .
C9 C 0.0034(4) 0.21184(12) 0.2275(3) 0.0280(5) Uani 1 1 d . . .
C10 C 0.0143(4) 0.16518(13) 0.1316(3) 0.0322(6) Uani 1 1 d . . .
H10A H 0.1098 0.1775 0.0974 0.050(8) Uiso 1 1 d R . .
C11 C -0.1143(4) 0.10129(13) 0.0857(3) 0.0314(5) Uani 1 1 d . . .
H11A H -0.1032 0.0688 0.0207 0.051(8) Uiso 1 1 d R . .
C12 C -0.2552(5) 0.12522(15) 0.2251(3) 0.0401(7) Uani 1 1 d . . .
H12A H -0.3483 0.1106 0.2600 0.055(9) Uiso 1 1 d R . .
C13 C -0.1300(5) 0.19022(15) 0.2779(3) 0.0405(7) Uani 1 1 d . . .
H13A H -0.1363 0.2201 0.3476 0.058(9) Uiso 1 1 d R . .
O1W O 0.998(3) 0.5232(9) 0.0289(17) 0.142(6) Uani 0.30 1 d P . .
H1WA H 0.9435 0.4825 0.0372 0.213 Uiso 0.60 1 d PR . .

loop_
_atom_site_aniso_label
_atom_site_aniso_U_11
_atom_site_aniso_U_22
_atom_site_aniso_U_33
_atom_site_aniso_U_23
_atom_site_aniso_U_13
_atom_site_aniso_U_12
Co1 0.0214(2) 0.0126(2) 0.0259(3) 0.00023(16) 0.01289(19) 0.00017(15)
O1 0.0320(9) 0.0200(8) 0.0318(9) -0.0053(6) 0.0212(8) -0.0049(6)
N1 0.0514(14) 0.0565(16) 0.0534(16) 0.0035(12) 0.0391(13) -0.0048(12)
N2 0.0267(10) 0.0185(9) 0.0269(10) -0.0017(8) 0.0149(9) -0.0041(7)
N3 0.0417(12) 0.0260(10) 0.0369(12) -0.0108(9) 0.0275(10) -0.0127(9)
N4 0.0353(11) 0.0210(10) 0.0344(12) -0.0074(8) 0.0227(10) -0.0094(8)
N5 0.0281(10) 0.0194(9) 0.0293(11) -0.0041(8) 0.0157(9) -0.0040(7)
C1 0.066(2) 0.0515(18) 0.055(2) -0.0091(15) 0.0463(17) -0.0053(15)
C2 0.0503(16) 0.0368(15) 0.0486(17) -0.0089(12) 0.0360(14) -0.0097(12)
C3 0.0296(12) 0.0281(13) 0.0290(13) -0.0002(10) 0.0174(11) -0.0031(9)
C4 0.0381(14) 0.0334(14) 0.0353(14) -0.0031(11) 0.0217(12) -0.0094(10)
C5 0.0422(16) 0.0440(17) 0.0485(18) 0.0034(13) 0.0268(14) -0.0114(12)
C6 0.0271(12) 0.0235(11) 0.0258(12) -0.0014(9) 0.0139(10) -0.0038(9)
C7 0.0265(11) 0.0190(11) 0.0274(12) 0.0001(9) 0.0151(10) -0.0014(8)
C8 0.0294(12) 0.0221(12) 0.0294(12) -0.0042(9) 0.0165(10) -0.0066(9)
C9 0.0333(13) 0.0221(12) 0.0310(13) -0.0056(9) 0.0186(11) -0.0079(9)
C10 0.0382(14) 0.0282(13) 0.0408(15) -0.0096(11) 0.0279(12) -0.0118(10)
C11 0.0358(13) 0.0271(12) 0.0368(14) -0.0109(11) 0.0229(12) -0.0062(10)
C12 0.0522(16) 0.0387(15) 0.0483(17) -0.0160(12) 0.0394(15) -0.0213(12)
C13 0.0588(17) 0.0332(14) 0.0481(17) -0.0213(12) 0.0409(15) -0.0228(12)
O1W 0.181(12) 0.180(15) 0.156(13) -0.068(10) 0.152(11) -0.098(12)

loop_
_atom_type_symbol
_atom_type_description
_atom_type_scat_dispersion_real
_atom_type_scat_dispersion_imag
_atom_type_scat_source
C C 0.0033 0.0016 'International Tables Vol C Tables 4.2.6.8 and 6.1.1.4'
H H 0.0000 0.0000 'International Tables Vol C Tables 4.2.6.8 and 6.1.1.4'
Co Co 0.3494 0.9721 'International Tables Vol C Tables 4.2.6.8 and 6.1.1.4'
N N 0.0061 0.0033 'International Tables Vol C Tables 4.2.6.8 and 6.1.1.4'
O O 0.0106 0.0060 'International Tables Vol C Tables 4.2.6.8 and 6.1.1.4'

loop_
_geom_angle_atom_site_label_1
_geom_angle_atom_site_label_2
_geom_angle_atom_site_label_3
_geom_angle
_geom_angle_site_symmetry_1
_geom_angle_site_symmetry_3
_geom_angle_publ_flag
O1 Co1 O1 180.00(6) . 3_666 ?
O1 Co1 N5 90.64(7) . 2 ?
O1 Co1 N5 89.36(7) 3_666 2 ?
O1 Co1 N5 89.36(7) . 4_666 ?
O1 Co1 N5 90.64(7) 3_666 4_666 ?
N5 Co1 N5 180.0 2 4_666 ?
O1 Co1 N2 63.17(6) . . ?
O1 Co1 N2 116.83(6) 3_666 . ?
N5 Co1 N2 95.25(7) 2 . ?
N5 Co1 N2 84.75(7) 4_666 . ?
O1 Co1 N2 116.83(6) . 3_666 ?
O1 Co1 N2 63.17(6) 3_666 3_666 ?
N5 Co1 N2 84.75(7) 2 3_666 ?
N5 Co1 N2 95.25(7) 4_666 3_666 ?
N2 Co1 N2 180.00(6) . 3_666 ?
C7 O1 Co1 94.15(12) . . ?
C5 N1 C1 115.9(2) . . ?
C6 N2 C7 116.75(18) . . ?
C6 N2 Co1 154.32(15) . . ?
C7 N2 Co1 87.27(13) . . ?
C6 N3 C8 115.00(19) . . ?
C8 N4 C7 114.19(19) . . ?
C11 N5 C12 117.38(19) . . ?
C11 N5 Co1 116.15(15) . 2_545 ?
C12 N5 Co1 124.82(15) . 2_545 ?
N1 C1 C2 123.9(3) . . ?
N1 C1 H1A 118.2 . . ?
C2 C1 H1A 117.9 . . ?
C1 C2 C3 119.6(2) . . ?
C1 C2 H2A 120.5 . . ?
C3 C2 H2A 119.9 . . ?
C2 C3 C4 117.1(2) . . ?
C2 C3 C6 119.7(2) . . ?
C4 C3 C6 123.2(2) . . ?
C5 C4 C3 118.7(2) . . ?
C5 C4 H4A 120.7 . . ?
C3 C4 H4A 120.6 . . ?
N1 C5 C4 124.8(2) . . ?
N1 C5 H5A 117.3 . . ?
C4 C5 H5A 117.9 . . ?
N2 C6 N3 124.0(2) . . ?
N2 C6 C3 119.50(19) . . ?
N3 C6 C3 116.5(2) . . ?
O1 C7 N4 122.3(2) . . ?
O1 C7 N2 114.97(18) . . ?
N4 C7 N2 122.8(2) . . ?
N4 C8 N3 127.3(2) . . ?
N4 C8 C9 117.00(19) . . ?
N3 C8 C9 115.7(2) . . ?
C13 C9 C10 118.1(2) . . ?
C13 C9 C8 122.1(2) . . ?
C10 C9 C8 119.8(2) . . ?
C11 C10 C9 119.1(2) . . ?
C11 C10 H10A 120.7 . . ?
C9 C10 H10A 120.2 . . ?
N5 C11 C10 123.4(2) . . ?
N5 C11 H11A 118.2 . . ?
C10 C11 H11A 118.5 . . ?
N5 C12 C13 123.0(2) . . ?
N5 C12 H12A 118.3 . . ?
C13 C12 H12A 118.7 . . ?
C9 C13 C12 118.9(2) . . ?
C9 C13 H13A 120.3 . . ?
C12 C13 H13A 120.8 . . ?
O1W O1W H1WA 64.0 3_765 . ?

loop_
_geom_bond_atom_site_label_1
_geom_bond_atom_site_label_2
_geom_bond_distance
_geom_bond_site_symmetry_2
_geom_bond_publ_flag
Co1 O1 2.0832(15) . ?
Co1 O1 2.0832(15) 3_666 ?
Co1 N5 2.1449(18) 2 ?
Co1 N5 2.1449(18) 4_666 ?
Co1 N2 2.1744(18) . ?
Co1 N2 2.1744(18) 3_666 ?
O1 C7 1.270(3) . ?
N1 C5 1.326(4) . ?
N1 C1 1.335(4) . ?
N2 C6 1.328(3) . ?
N2 C7 1.375(3) . ?
N3 C6 1.334(3) . ?
N3 C8 1.337(3) . ?
N4 C8 1.324(3) . ?
N4 C7 1.356(3) . ?
N5 C11 1.333(3) . ?
N5 C12 1.337(3) . ?
N5 Co1 2.1449(18) 2_545 ?
C1 C2 1.377(4) . ?
C1 H1A 0.9598 . ?
C2 C3 1.385(3) . ?
C2 H2A 0.9600 . ?
C3 C4 1.387(3) . ?
C3 C6 1.485(3) . ?
C4 C5 1.380(3) . ?
C4 H4A 0.9603 . ?
C5 H5A 0.9601 . ?
C8 C9 1.496(3) . ?
C9 C13 1.383(3) . ?
C9 C10 1.385(3) . ?
C10 C11 1.377(3) . ?
C10 H10A 0.9600 . ?
C11 H11A 0.9599 . ?
C12 C13 1.387(3) . ?
C12 H12A 0.9601 . ?
C13 H13A 0.9600 . ?
O1W O1W 1.06(2) 3_765 ?
O1W H1WA 0.8461 . ?
